data_4033056
loop_
_publ_author_name
'Sharma, Nitika'
'Peddinti, Rama Krishna'

_publ_section_title
;
 Iodine-Catalyzed Regioselective Synthesis of Multisubstiuted Pyrrole
 Polyheterocycles Free from Rotamers and Keto-Enol Tautomers.
;
_journal_issue 18
_journal_name_full 'The Journal of organic chemistry'
_journal_page_first 9360
_journal_page_last 9366
_journal_paper_doi 10.1021/acs.joc.7b01538
_journal_volume 82
_journal_year 2017
_chemical_formula_sum 'C27 H18 N2 O5'
_chemical_formula_weight 450.43
_chemical_name_systematic
;
 ?
;
_space_group_crystal_system triclinic
_space_group_IT_number 2
_space_group_name_Hall '-P 1'
_space_group_name_H-M_alt 'P -1'
_symmetry_space_group_name_Hall '-P 1'
_symmetry_space_group_name_H-M 'P -1'
_atom_sites_solution_hydrogens geom
_atom_sites_solution_primary direct
_atom_sites_solution_secondary difmap
_audit_creation_method SHELXL-97
_cell_angle_alpha 81.065(2)
_cell_angle_beta 87.232(2)
_cell_angle_gamma 78.031(2)
_cell_formula_units_Z 2
_cell_length_a 8.8364(4)
_cell_length_b 9.5204(4)
_cell_length_c 13.5931(5)
_cell_measurement_reflns_used 245
_cell_measurement_temperature 296(2)
_cell_measurement_theta_max 28.340
_cell_measurement_theta_min 1.96
_cell_volume 1104.95(8)
_computing_structure_refinement 'SHELXL-97 (Sheldrick, 1997)'
_diffrn_ambient_temperature 296(2)
_diffrn_measured_fraction_theta_full 0.989
_diffrn_measured_fraction_theta_max 0.989
_diffrn_measurement_device_type 'Bruker-CCD detector'
_diffrn_radiation_monochromator graphite
_diffrn_radiation_source 'fine-focus sealed tube'
_diffrn_radiation_type MoK\a
_diffrn_radiation_wavelength 0.71073
_diffrn_reflns_av_R_equivalents 0.0315
_diffrn_reflns_av_sigmaI/netI 0.0330
_diffrn_reflns_limit_h_max 11
_diffrn_reflns_limit_h_min -11
_diffrn_reflns_limit_k_max 12
_diffrn_reflns_limit_k_min -12
_diffrn_reflns_limit_l_max 18
_diffrn_reflns_limit_l_min -16
_diffrn_reflns_number 17709
_diffrn_reflns_theta_full 28.34
_diffrn_reflns_theta_max 28.34
_diffrn_reflns_theta_min 2.21
_exptl_absorpt_coefficient_mu 0.095
_exptl_absorpt_correction_T_max 0.953
_exptl_absorpt_correction_T_min 0.953
_exptl_absorpt_correction_type multi-scan
_exptl_absorpt_process_details SADABS
_exptl_crystal_colour white
_exptl_crystal_density_diffrn 1.354
_exptl_crystal_density_method 'not measured'
_exptl_crystal_description block
_exptl_crystal_F_000 468
_refine_diff_density_max 0.198
_refine_diff_density_min -0.204
_refine_diff_density_rms 0.035
_refine_ls_extinction_method none
_refine_ls_goodness_of_fit_ref 0.977
_refine_ls_hydrogen_treatment mixed
_refine_ls_matrix_type full
_refine_ls_number_parameters 307
_refine_ls_number_reflns 5462
_refine_ls_number_restraints 0
_refine_ls_restrained_S_all 0.977
_refine_ls_R_factor_all 0.0673
_refine_ls_R_factor_gt 0.0427
_refine_ls_shift/su_max 0.038
_refine_ls_shift/su_mean 0.002
_refine_ls_structure_factor_coef Fsqd
_refine_ls_weighting_details 'calc w=1/[\s^2^(Fo^2^)+(0.0761P)^2^+0.1854P] where P=(Fo^2^+2Fc^2^)/3'
_refine_ls_weighting_scheme calc
_refine_ls_wR_factor_gt 0.1104
_refine_ls_wR_factor_ref 0.1256
_reflns_number_gt 3878
_reflns_number_total 5462
_reflns_threshold_expression >2sigma(I)
_cod_data_source_file jo7b01538_si_002.cif
_cod_data_source_block shelx
_cod_depositor_comments
;
The following automatic conversions were performed:

'_space_group_crystal_system' value 'Triclinic' changed to
'triclinic' according to
/home/data/users/saulius/crontab/automatic-downloads/current/ACS/lib/dictionaries/cif_core.dic
dictionary named 'cif_core.dic' version 2.4.2 from 2011-04-26.

Automatic conversion script
Id: cif_fix_values 4973 2017-02-22 13:04:09Z antanas 
;
_cod_database_code 4033056

loop_
_symmetry_equiv_pos_as_xyz
'x, y, z'
'-x, -y, -z'

loop_
_atom_site_label
_atom_site_type_symbol
_atom_site_fract_x
_atom_site_fract_y
_atom_site_fract_z
_atom_site_U_iso_or_equiv
_atom_site_adp_type
_atom_site_occupancy
_atom_site_symmetry_multiplicity
_atom_site_calc_flag
_atom_site_refinement_flags
H1 H 0.1141(18) 1.0764(17) 1.3453(11) 0.045(4) Uiso 1 1 d .
H2 H 0.396(2) 0.921(2) 1.5475(14) 0.067(5) Uiso 1 1 d .
O2 O 0.46700(12) 0.76913(12) 0.97575(8) 0.0491(3) Uani 1 1 d .
O3 O 0.41205(12) 1.08729(11) 1.38151(7) 0.0475(3) Uani 1 1 d .
N1 N 0.27869(12) 0.95842(11) 1.08985(8) 0.0338(2) Uani 1 1 d .
C2 C 0.28823(15) 0.99939(14) 0.98525(10) 0.0355(3) Uani 1 1 d .
C8 C 0.20747(14) 1.03297(13) 1.16434(9) 0.0323(3) Uani 1 1 d .
C9 C 0.23920(14) 0.94269(13) 1.25431(9) 0.0335(3) Uani 1 1 d .
N2 N 0.32147(15) 0.92937(14) 1.50455(9) 0.0435(3) Uani 1 1 d .
C11 C 0.10975(15) 1.18112(13) 1.14982(9) 0.0334(3) Uani 1 1 d .
O1 O 0.53039(14) 0.60673(12) 1.10958(9) 0.0620(3) Uani 1 1 d .
C10 C 0.33075(15) 0.80970(14) 1.23433(10) 0.0358(3) Uani 1 1 d .
C7 C 0.35477(15) 0.82158(14) 1.13301(10) 0.0368(3) Uani 1 1 d .
C27 C 0.45523(16) 0.72281(15) 1.07590(11) 0.0422(3) Uani 1 1 d .
C6 C 0.40313(17) 0.93379(18) 0.82957(11) 0.0472(4) Uani 1 1 d .
H6 H 0.4684 0.8678 0.7949 0.057 Uiso 1 1 calc R
C17 C 0.18746(15) 0.98332(14) 1.35452(10) 0.0362(3) Uani 1 1 d .
C1 C 0.38463(15) 0.90207(15) 0.93175(10) 0.0395(3) Uani 1 1 d .
O5 O 0.33553(14) 0.57013(11) 1.30591(9) 0.0602(3) Uani 1 1 d .
C16 C -0.04785(17) 1.19829(16) 1.13758(13) 0.0483(4) Uani 1 1 d .
H16 H -0.0906 1.1169 1.1375 0.058 Uiso 1 1 calc R
C19 C 0.20862(16) 0.84417(15) 1.51396(10) 0.0415(3) Uani 1 1 d .
C3 C 0.20785(19) 1.12825(16) 0.93350(11) 0.0475(4) Uani 1 1 d .
H3 H 0.1413 1.1941 0.9676 0.057 Uiso 1 1 calc R
C5 C 0.32503(19) 1.06268(19) 0.77953(11) 0.0517(4) Uani 1 1 d .
H5 H 0.3384 1.0851 0.7110 0.062 Uiso 1 1 calc R
C18 C 0.32137(16) 1.00845(14) 1.41287(10) 0.0377(3) Uani 1 1 d .
C20 C 0.12504(16) 0.87117(15) 1.42666(10) 0.0392(3) Uani 1 1 d .
O4 O 0.48755(15) 0.69121(13) 1.37065(9) 0.0669(4) Uani 1 1 d .
C25 C 0.39611(17) 0.68482(15) 1.31043(11) 0.0421(3) Uani 1 1 d .
C15 C -0.14257(19) 1.33458(17) 1.12542(13) 0.0552(4) Uani 1 1 d .
H15 H -0.2482 1.3447 1.1167 0.066 Uiso 1 1 calc R
C4 C 0.2265(2) 1.15903(18) 0.83124(12) 0.0556(4) Uani 1 1 d .
H4 H 0.1719 1.2456 0.7970 0.067 Uiso 1 1 calc R
C12 C 0.17092(18) 1.30274(16) 1.15211(13) 0.0492(4) Uani 1 1 d .
H12 H 0.2764 1.2930 1.1614 0.059 Uiso 1 1 calc R
C24 C 0.1768(2) 0.74601(18) 1.59456(12) 0.0559(4) Uani 1 1 d .
H24 H 0.2321 0.7295 1.6532 0.067 Uiso 1 1 calc R
C21 C 0.00825(18) 0.79906(18) 1.41817(13) 0.0548(4) Uani 1 1 d .
H21 H -0.0482 0.8166 1.3600 0.066 Uiso 1 1 calc R
C14 C -0.0807(2) 1.45436(17) 1.12626(13) 0.0570(4) Uani 1 1 d .
H14 H -0.1439 1.5464 1.1171 0.068 Uiso 1 1 calc R
C13 C 0.0757(2) 1.43899(17) 1.14066(15) 0.0629(5) Uani 1 1 d .
H13 H 0.1172 1.5206 1.1427 0.075 Uiso 1 1 calc R
C23 C 0.0591(2) 0.6734(2) 1.58445(15) 0.0667(5) Uani 1 1 d .
H23 H 0.0360 0.6057 1.6371 0.080 Uiso 1 1 calc R
C22 C -0.0241(2) 0.6990(2) 1.49846(16) 0.0675(5) Uani 1 1 d .
H22 H -0.1028 0.6490 1.4938 0.081 Uiso 1 1 calc R
C26 C 0.3910(3) 0.4441(2) 1.3786(2) 0.0933(8) Uani 1 1 d .
H26A H 0.3407 0.3670 1.3694 0.140 Uiso 1 1 calc R
H26B H 0.3684 0.4683 1.4444 0.140 Uiso 1 1 calc R
H26C H 0.5008 0.4133 1.3701 0.140 Uiso 1 1 calc R

loop_
_atom_site_aniso_label
_atom_site_aniso_U_11
_atom_site_aniso_U_22
_atom_site_aniso_U_33
_atom_site_aniso_U_23
_atom_site_aniso_U_13
_atom_site_aniso_U_12
O2 0.0440(6) 0.0534(6) 0.0445(6) -0.0117(5) -0.0014(4) 0.0057(5)
O3 0.0551(6) 0.0485(6) 0.0424(6) -0.0028(4) -0.0069(5) -0.0201(5)
N1 0.0355(6) 0.0300(5) 0.0344(6) -0.0039(4) -0.0055(4) -0.0029(4)
C2 0.0379(7) 0.0373(7) 0.0333(6) -0.0051(5) -0.0055(5) -0.0111(5)
C8 0.0328(6) 0.0292(6) 0.0350(6) -0.0044(5) -0.0062(5) -0.0053(5)
C9 0.0342(6) 0.0299(6) 0.0357(6) -0.0028(5) -0.0074(5) -0.0044(5)
N2 0.0441(7) 0.0529(7) 0.0329(6) -0.0017(5) -0.0064(5) -0.0103(6)
C11 0.0368(7) 0.0308(6) 0.0308(6) -0.0022(5) -0.0046(5) -0.0033(5)
O1 0.0659(7) 0.0464(6) 0.0618(7) -0.0085(5) -0.0040(6) 0.0170(5)
C10 0.0368(7) 0.0301(6) 0.0391(7) -0.0026(5) -0.0076(5) -0.0035(5)
C7 0.0385(7) 0.0290(6) 0.0414(7) -0.0041(5) -0.0075(5) -0.0024(5)
C27 0.0392(7) 0.0404(7) 0.0458(8) -0.0097(6) -0.0059(6) -0.0015(6)
C6 0.0393(7) 0.0643(10) 0.0405(8) -0.0146(7) 0.0022(6) -0.0116(7)
C17 0.0370(7) 0.0331(7) 0.0362(7) -0.0036(5) -0.0056(5) -0.0019(5)
C1 0.0319(7) 0.0462(8) 0.0417(7) -0.0081(6) -0.0047(5) -0.0085(6)
O5 0.0693(8) 0.0335(5) 0.0742(8) 0.0053(5) -0.0094(6) -0.0099(5)
C16 0.0418(8) 0.0368(7) 0.0655(10) -0.0051(7) -0.0115(7) -0.0059(6)
C19 0.0400(7) 0.0417(7) 0.0387(7) -0.0031(6) 0.0037(6) -0.0022(6)
C3 0.0668(10) 0.0365(7) 0.0368(7) -0.0043(6) -0.0068(7) -0.0044(7)
C5 0.0579(9) 0.0657(10) 0.0339(7) -0.0029(7) -0.0010(6) -0.0212(8)
C18 0.0428(7) 0.0353(7) 0.0343(7) -0.0062(5) -0.0029(5) -0.0054(6)
C20 0.0363(7) 0.0394(7) 0.0403(7) -0.0073(6) 0.0021(6) -0.0034(6)
O4 0.0748(8) 0.0577(7) 0.0628(8) 0.0118(6) -0.0316(6) -0.0095(6)
C25 0.0428(8) 0.0334(7) 0.0450(8) -0.0009(6) -0.0026(6) 0.0007(6)
C15 0.0436(8) 0.0463(9) 0.0694(11) -0.0042(8) -0.0132(7) 0.0050(7)
C4 0.0791(12) 0.0454(8) 0.0403(8) 0.0006(6) -0.0092(8) -0.0116(8)
C12 0.0425(8) 0.0372(7) 0.0684(10) -0.0077(7) -0.0054(7) -0.0081(6)
C24 0.0589(10) 0.0579(10) 0.0430(8) 0.0039(7) 0.0082(7) -0.0043(8)
C21 0.0469(9) 0.0603(10) 0.0598(10) -0.0125(8) 0.0013(7) -0.0151(8)
C14 0.0634(10) 0.0357(8) 0.0620(10) -0.0014(7) -0.0061(8) 0.0097(7)
C13 0.0710(12) 0.0307(7) 0.0874(13) -0.0087(8) -0.0035(10) -0.0107(7)
C23 0.0733(12) 0.0573(10) 0.0643(12) 0.0025(8) 0.0246(10) -0.0158(9)
C22 0.0637(11) 0.0656(12) 0.0798(14) -0.0151(10) 0.0214(10) -0.0302(9)
C26 0.1005(17) 0.0435(10) 0.121(2) 0.0304(11) -0.0097(14) -0.0098(11)

loop_
_atom_type_symbol
_atom_type_description
_atom_type_scat_dispersion_real
_atom_type_scat_dispersion_imag
_atom_type_scat_source
C C 0.0033 0.0016 'International Tables Vol C Tables 4.2.6.8 and 6.1.1.4'
H H 0.0000 0.0000 'International Tables Vol C Tables 4.2.6.8 and 6.1.1.4'
N N 0.0061 0.0033 'International Tables Vol C Tables 4.2.6.8 and 6.1.1.4'
O O 0.0106 0.0060 'International Tables Vol C Tables 4.2.6.8 and 6.1.1.4'

loop_
_geom_angle_atom_site_label_1
_geom_angle_atom_site_label_2
_geom_angle_atom_site_label_3
_geom_angle
C27 O2 C1 121.61(11)
C8 N1 C7 108.56(10)
C8 N1 C2 131.77(11)
C7 N1 C2 119.64(11)
C3 C2 C1 118.42(13)
C3 C2 N1 124.55(12)
C1 C2 N1 117.03(12)
N1 C8 C9 107.72(11)
N1 C8 C11 125.84(11)
C9 C8 C11 126.41(12)
C8 C9 C10 108.02(11)
C8 C9 C17 125.06(11)
C10 C9 C17 126.90(11)
C18 N2 C19 111.47(12)
C12 C11 C16 118.81(12)
C12 C11 C8 121.71(12)
C16 C11 C8 119.43(12)
C7 C10 C9 107.25(11)
C7 C10 C25 127.07(12)
C9 C10 C25 125.57(12)
C10 C7 N1 108.44(11)
C10 C7 C27 129.05(12)
N1 C7 C27 122.09(12)
O1 C27 O2 118.36(13)
O1 C27 C7 125.28(14)
O2 C27 C7 116.34(12)
C5 C6 C1 119.88(14)
C9 C17 C20 116.48(11)
C9 C17 C18 112.05(11)
C20 C17 C18 101.98(11)
C6 C1 O2 115.83(13)
C6 C1 C2 121.10(13)
O2 C1 C2 123.07(12)
C25 O5 C26 115.59(15)
C15 C16 C11 120.94(14)
C24 C19 C20 121.74(15)
C24 C19 N2 128.60(14)
C20 C19 N2 109.66(12)
C4 C3 C2 120.16(14)
C6 C5 C4 119.72(14)
O3 C18 N2 126.11(13)
O3 C18 C17 125.64(12)
N2 C18 C17 108.25(12)
C21 C20 C19 120.19(14)
C21 C20 C17 131.33(13)
C19 C20 C17 108.48(12)
O4 C25 O5 124.83(13)
O4 C25 C10 123.17(13)
O5 C25 C10 111.93(12)
C14 C15 C16 119.81(15)
C5 C4 C3 120.70(15)
C11 C12 C13 120.13(14)
C19 C24 C23 117.31(17)
C20 C21 C22 118.64(16)
C15 C14 C13 120.02(14)
C14 C13 C12 120.27(15)
C22 C23 C24 121.46(16)
C23 C22 C21 120.65(17)

loop_
_geom_bond_atom_site_label_1
_geom_bond_atom_site_label_2
_geom_bond_distance
O2 C27 1.3702(18)
O2 C1 1.3836(17)
O3 C18 1.2265(17)
N1 C8 1.3789(17)
N1 C7 1.3895(16)
N1 C2 1.4180(16)
C2 C3 1.3868(19)
C2 C1 1.391(2)
C8 C9 1.3855(17)
C8 C11 1.4828(17)
C9 C10 1.4114(18)
C9 C17 1.4982(18)
N2 C18 1.3520(18)
N2 C19 1.3999(19)
C11 C12 1.3807(19)
C11 C16 1.3833(19)
O1 C27 1.1999(17)
C10 C7 1.3740(19)
C10 C25 1.4860(18)
C7 C27 1.4452(19)
C6 C5 1.371(2)
C6 C1 1.384(2)
C17 C20 1.5075(19)
C17 C18 1.5342(19)
O5 C25 1.3225(18)
O5 C26 1.445(2)
C16 C15 1.381(2)
C19 C24 1.383(2)
C19 C20 1.390(2)
C3 C4 1.384(2)
C5 C4 1.380(2)
C20 C21 1.371(2)
O4 C25 1.1943(18)
C15 C14 1.365(2)
C12 C13 1.383(2)
C24 C23 1.385(3)
C21 C22 1.393(2)
C14 C13 1.379(3)
C23 C22 1.373(3)
